data_4128815
loop_
_publ_author_name
'Zhong, Jiankang'
'Zhang, Liang'
'August, David P.'
'Whitehead, George F. S.'
'Leigh, David A.'

_publ_section_title
;
 Self-Sorting Assembly of Molecular Trefoil Knots of Single Handedness.
;
_journal_issue 36
_journal_name_full 'Journal of the American Chemical Society'
_journal_page_first 14249
_journal_page_last 14256
_journal_paper_doi 10.1021/jacs.9b06127
_journal_volume 141
_journal_year 2019
_chemical_absolute_configuration ad
_chemical_formula_moiety 'C90 H102 Co3 N18 O12, 3(B F4), 4(C2 H3 N)'
_chemical_formula_sum 'C98 H114 B3 Co3 F12 N22 O12'
_chemical_formula_weight 2229.33
_space_group_crystal_system monoclinic
_space_group_IT_number 5
_space_group_name_Hall 'C 2y'
_space_group_name_H-M_alt 'C 1 2 1'
_atom_sites_solution_hydrogens geom
_audit_creation_date 2019-07-02
_audit_creation_method
;
Olex2 1.2
(compiled 2018.05.29 svn.r3508 for OlexSys, GUI svn.r5506)
;
_cell_angle_alpha 90
_cell_angle_beta 113.308(7)
_cell_angle_gamma 90
_cell_formula_units_Z 2
_cell_length_a 17.4608(10)
_cell_length_b 20.0262(6)
_cell_length_c 17.6570(12)
_cell_measurement_reflns_used 8961
_cell_measurement_temperature 149.99(10)
_cell_measurement_theta_max 70.4640
_cell_measurement_theta_min 5.1700
_cell_volume 5670.3(6)
_computing_cell_refinement 'CrysAlisPro 1.171.40.12b (Rigaku OD, 2018)'
_computing_data_collection 'CrysAlisPro 1.171.40.12b (Rigaku OD, 2018)'
_computing_data_reduction 'CrysAlisPro 1.171.40.12b (Rigaku OD, 2018)'
_computing_molecular_graphics 'Olex2 (Dolomanov et al., 2009)'
_computing_publication_material 'Olex2 (Dolomanov et al., 2009)'
_computing_structure_refinement 'ShelXL (Sheldrick, 2015)'
_computing_structure_solution 'SHELXT 2014/5 (Sheldrick, 2014)'
_diffrn_ambient_environment N~2~
_diffrn_ambient_temperature 149.99(10)
_diffrn_detector 'CCD plate'
_diffrn_measured_fraction_theta_full 0.995
_diffrn_measured_fraction_theta_max 0.995
_diffrn_measurement_details
;
List of Runs (angles in degrees, time in seconds):

  # Type    Start    End  Width  t~exp~   \w     \q     \k     \f   Frames
--------------------------------------------------------------------------
  1  \w    -45.00 -20.00   1.00    1.00    --    5.00 -45.00  -1.00   25
  2  \w   -132.00 -50.00   1.00    1.00    --  -45.10 -45.00  -1.00   82
  3  \w     -5.00  21.00   1.00    1.00    --  -45.10  45.00 148.00   26
  4  \w   -156.00-130.00   1.00   20.00    -- -110.00 -45.00  -1.00   26
  5  \w    -48.00 -21.00   1.00   20.00    -- -110.00  45.00 148.00   27
  6  \w   -135.00 -77.00   1.00   20.00    -- -110.00  45.00 148.00   58
  7  \w      0.00  26.00   1.00    1.00    --    5.00  45.00 148.00   26
  8  \w    -50.00 -11.00   1.00    1.00    --  -45.10 -52.00-179.77   39
  9  \w   -133.00 -99.00   1.00    1.00    --  -45.10 -52.00-179.77   34
 10  \w   -132.00 -11.00   1.00    1.00    --  -45.10 -52.00  55.31  121
 11  \w    -69.00 -44.00   1.00    1.00    --  -45.10  50.00 -91.22   25
 12  \w   -133.00 -13.00   1.00    1.00    --  -45.10 -57.00 -60.00  120
 13  \w    -39.00  44.00   1.00    1.00    --  -45.10  50.00 -91.22   83
 14  \w   -184.00-135.00   1.00   20.00    -- -110.00 -75.00-115.22   49
 15  \w   -142.00 -21.00   1.00   20.00    -- -110.00  57.00   0.00  121
 16  \w   -187.00-156.00   1.00   20.00    -- -110.00 -36.00 -98.94   31
 17  \w   -199.00 -87.00   1.00   20.00    -- -110.00 -19.00 150.00  112
 18  \w    -59.00 -21.00   1.00   20.00    -- -110.00 -19.00 150.00   38
 19  \w    -98.00 -72.00   1.00   20.00    -- -110.00 -41.00-101.71   26
 20  \w    -98.00 -70.00   1.00   20.00    -- -110.00 -75.00-115.22   28
 21  \w    -96.00 -70.00   1.00   20.00    -- -110.00 -76.00 -60.00   26
 22  \w   -199.00-108.00   1.00   20.00    -- -110.00 -76.00 -60.00   91
 23  \w   -199.00 -70.00   1.00   20.00    -- -110.00 -76.00 -30.00  129
 24  \w   -169.00-143.00   1.00   20.00    -- -110.00 -38.00-180.00   26
 25  \w   -107.00 -69.00   1.00   20.00    -- -110.00 -38.00-180.00   38
 26  \w   -198.00-173.00   1.00   20.00    -- -110.00 -53.00-113.72   25
 27  \w   -113.00 -76.00   1.00   20.00    -- -110.00 -53.00-113.72   37
 28  \w    -97.00 -72.00   1.00   20.00    -- -110.00 -73.00-103.88   25
 29  \w   -146.00-120.00   1.00   20.00    -- -110.00 -38.00-120.00   26
 30  \w   -108.00 -74.00   1.00   20.00    -- -110.00 -38.00-120.00   34
 31  \w   -185.00-160.00   1.00   20.00    -- -110.00   0.00   0.00   25
 32  \w    -98.00 -73.00   1.00   20.00    -- -110.00 -42.00-119.15   25
 33  \w   -198.00-168.00   1.00   20.00    -- -110.00 -19.00 120.00   30
 34  \w   -102.00 -77.00   1.00   20.00    -- -110.00 -47.00-115.47   25
 35  \w   -166.00-127.00   1.00   20.00    -- -110.00 -41.00 -93.29   39
 36  \w    -96.00 -71.00   1.00   20.00    -- -110.00 -41.00 -93.29   25
 37  \w   -175.00-134.00   1.00   20.00    -- -110.00 -57.00  90.00   41
 38  \w    -96.00 -71.00   1.00   20.00    -- -110.00 -76.00 -90.00   25
 39  \w   -194.00-106.00   1.00   20.00    -- -110.00 -43.00-153.55   88
 40  \w   -135.00-107.00   1.00   20.00    -- -110.00 -19.00 120.00   28
 41  \w    -97.00 -72.00   1.00   20.00    -- -110.00 -74.00 -75.65   25
 42  \w    -93.00 -68.00   1.00   20.00    -- -110.00 -36.00 -98.94   25
 43  \w    -68.00 -25.00   1.00   20.00    -- -110.00   0.00   0.00   43
 44  \w    -47.00 -22.00   1.00   20.00    -- -110.00 -19.00-150.00   25
 45  \w   -182.00-156.00   1.00   20.00    -- -110.00 -57.00 -30.00   26
 46  \w    -98.00 -73.00   1.00   20.00    -- -110.00 -45.00-140.25   25
 47  \w    -97.00 -72.00   1.00   20.00    -- -110.00 -39.00-143.26   25
 48  \w   -151.00 -41.00   1.00   20.00    -- -110.00  38.00   0.00  110
;
_diffrn_measurement_device 'four-circle diffractometer'
_diffrn_measurement_device_type 'XtaLAB AFC11 (RINC): Kappa single'
_diffrn_measurement_method '\w scans'
_diffrn_orient_matrix_type 'CrysAlisPro convention (1999,Acta A55,543-557)'
_diffrn_orient_matrix_UB_11 -0.0453442000
_diffrn_orient_matrix_UB_12 -0.0117924000
_diffrn_orient_matrix_UB_13 -0.0934993000
_diffrn_orient_matrix_UB_21 -0.0671613000
_diffrn_orient_matrix_UB_22 -0.0411835000
_diffrn_orient_matrix_UB_23 0.0151078000
_diffrn_orient_matrix_UB_31 -0.0516472000
_diffrn_orient_matrix_UB_32 0.0638684000
_diffrn_orient_matrix_UB_33 -0.0075314000
_diffrn_radiation_monochromator mirror
_diffrn_radiation_probe x-ray
_diffrn_radiation_type CuK\a
_diffrn_radiation_wavelength 1.54184
_diffrn_reflns_av_R_equivalents 0.0569
_diffrn_reflns_av_unetI/netI 0.0425
_diffrn_reflns_Laue_measured_fraction_full 0.995
_diffrn_reflns_Laue_measured_fraction_max 0.995
_diffrn_reflns_limit_h_max 18
_diffrn_reflns_limit_h_min -18
_diffrn_reflns_limit_k_max 21
_diffrn_reflns_limit_k_min -21
_diffrn_reflns_limit_l_max 19
_diffrn_reflns_limit_l_min -19
_diffrn_reflns_number 27996
_diffrn_reflns_point_group_measured_fraction_full 0.988
_diffrn_reflns_point_group_measured_fraction_max 0.988
_diffrn_reflns_theta_full 56.915
_diffrn_reflns_theta_max 56.915
_diffrn_reflns_theta_min 5.192
_diffrn_source 'Rotating-anode X-ray tube (dual wavelength)'
_diffrn_source_type 'Rigaku (Cu) X-ray DW Source'
_exptl_absorpt_coefficient_mu 4.114
_exptl_absorpt_correction_T_max 1.00000
_exptl_absorpt_correction_T_min 0.67887
_exptl_absorpt_correction_type multi-scan
_exptl_absorpt_process_details
;
CrysAlisPro 1.171.40.12b (Rigaku Oxford Diffraction, 2018)
Empirical absorption correction using spherical harmonics,
 implemented in SCALE3 ABSPACK scaling algorithm.
;
_exptl_crystal_colour 'clear brown'
_exptl_crystal_colour_lustre clear
_exptl_crystal_colour_primary brown
_exptl_crystal_density_diffrn 1.306
_exptl_crystal_description plate
_exptl_crystal_F_000 2312
_exptl_crystal_size_max 0.573
_exptl_crystal_size_mid 0.238
_exptl_crystal_size_min 0.014
_refine_diff_density_max 0.642
_refine_diff_density_min -0.443
_refine_diff_density_rms 0.092
_refine_ls_abs_structure_details
;
 Flack x determined using 2086 quotients [(I+)-(I-)]/[(I+)+(I-)]
 (Parsons, Flack and Wagner, Acta Cryst. B69 (2013) 249-259).
;
_refine_ls_abs_structure_Flack 0.006(9)
_refine_ls_extinction_method none
_refine_ls_goodness_of_fit_ref 1.453
_refine_ls_hydrogen_treatment constr
_refine_ls_matrix_type full
_refine_ls_number_parameters 611
_refine_ls_number_reflns 7547
_refine_ls_number_restraints 922
_refine_ls_restrained_S_all 1.450
_refine_ls_R_factor_all 0.1383
_refine_ls_R_factor_gt 0.1200
_refine_ls_shift/su_max 0.002
_refine_ls_shift/su_mean 0.000
_refine_ls_structure_factor_coef Fsqd
_refine_ls_weighting_details 'w=1/[\s^2^(Fo^2^)+(0.2000P)^2^] where P=(Fo^2^+2Fc^2^)/3'
_refine_ls_weighting_scheme calc
_refine_ls_wR_factor_gt 0.3169
_refine_ls_wR_factor_ref 0.3485
_reflns_Friedel_coverage 0.920
_reflns_Friedel_fraction_full 0.981
_reflns_Friedel_fraction_max 0.981
_reflns_number_gt 5947
_reflns_number_total 7547
_reflns_threshold_expression 'I > 2\s(I)'
_cod_data_source_file ja9b06127_si_004.cif
_cod_data_source_block rdl25
_cod_database_code 4128815
_shelx_shelxl_version_number 2018/3
_shelx_space_group_comment
;
The symmetry employed for this shelxl refinement is uniquely defined
by the following loop, which should always be used as a source of
symmetry information in preference to the above space-group names.
They are only intended as comments.
;
_shelx_estimated_absorpt_t_max 0.945
_shelx_estimated_absorpt_t_min 0.201
_reflns_odcompleteness_completeness 99.61
_reflns_odcompleteness_iscentric 1
_reflns_odcompleteness_theta 68.13
_olex2_refinement_description
;
1. Fixed Uiso
 At 1.2 times of:
  All C(H) groups, All C(H,H) groups
 At 1.5 times of:
  All C(H,H,H) groups
2. Restrained distances
 C44-C45 = C29-C30 = C1-C2
 1.35 with sigma of 0.02
 N13-C49
 1.15 with sigma of 0.02
 C49-C48
 1.54 with sigma of 0.01
 C48-N13
 2.69 with sigma of 0.02
 C42-C44 = C4-C2 = C27-C29
 2.4 with sigma of 0.02
 C42-C43 = C44-C43 = C3-C4 = C3-C2 = C27-C28 = C29-C28
 1.54 with sigma of 0.02
 N12-C47
 1.15 with sigma of 0.02
 C47-C46
 1.54 with sigma of 0.02
 H45B-C6A_$1
 -2 with sigma of 0.02
 N12-N12_$2
 -3 with sigma of 0.02
 O6-C42 \\sim O6-C40 \\sim O1-C4 \\sim O1-C6 \\sim O4-C25 \\sim O4-C27
 with sigma of 0.02
 C28-C30 \\sim C3-C1 \\sim C45-C43
 with sigma of 0.02
 O1-C7 \\sim O1-C5 \\sim O6-C39 \\sim O6-C41 \\sim O4-C26 \\sim O4-C24
 with sigma of 0.02
 Co1-N4 \\sim Co1-N4A
 with sigma of 0.02
 Co1-N3 \\sim Co1-N3A
 with sigma of 0.02
 O2-C13 \\sim O2A-C13A
 with sigma of 0.02
 C14-C13 \\sim C14-C13A
 with sigma of 0.02
 N4-C13 \\sim N4A-C13A
 with sigma of 0.02
 N4-C11 \\sim N4A-C11A
 with sigma of 0.02
 N3-C5 \\sim N3A-C5A
 with sigma of 0.02
 N3-C9 \\sim N3A-C9A
 with sigma of 0.02
 C5-C6 \\sim C5A-C6A
 with sigma of 0.02
 C6-C7 \\sim C6A-C7A
 with sigma of 0.02
 C6-O1 \\sim C6A-O1A
 with sigma of 0.02
 C7-C8 \\sim C7A-C8A
 with sigma of 0.02
 C8-C9 \\sim C8A-C9A
 with sigma of 0.02
 C9-C10 \\sim C9A-C10A
 with sigma of 0.02
 O1-C4 \\sim O1A-C4A
 with sigma of 0.02
 C10-C11 \\sim C10A-C11A
 with sigma of 0.02
 C12-C11 \\sim C12A-C11A
 with sigma of 0.02
 C4-C3 \\sim C4A-C3A
 with sigma of 0.02
 C3-C2 \\sim C3A-C2A
 with sigma of 0.02
 C2-C1 \\sim C2A-C1A
 with sigma of 0.02
 Co1-C5 \\sim Co1-C5A
 with sigma of 0.04
 Co1-C9 \\sim Co1-C9A
 with sigma of 0.04
 Co1-C13 \\sim Co1-C13A
 with sigma of 0.04
 Co1-C11 \\sim Co1-C11A
 with sigma of 0.04
 O2-C14 \\sim O2A-C14
 with sigma of 0.04
 O2-N4 \\sim O2A-N4A
 with sigma of 0.04
 C14-N4 \\sim C14-N4A
 with sigma of 0.04
 N4-C10 \\sim N4A-C10A
 with sigma of 0.04
 N4-C12 \\sim N4A-C12A
 with sigma of 0.04
 N3-C6 \\sim N3A-C6A
 with sigma of 0.04
 N3-C8 \\sim N3A-C8A
 with sigma of 0.04
 N3-C10 \\sim N3A-C10A
 with sigma of 0.04
 C5-C7 \\sim C5A-C7A
 with sigma of 0.04
 C5-C9 \\sim C5A-C9A
 with sigma of 0.04
 C5-O1 \\sim C5A-O1A
 with sigma of 0.04
 C6-C8 \\sim C6A-C8A
 with sigma of 0.04
 C6-C4 \\sim C6A-C4A
 with sigma of 0.04
 C7-C9 \\sim C7A-C9A
 with sigma of 0.04
 C7-O1 \\sim C7A-O1A
 with sigma of 0.04
 C8-C10 \\sim C8A-C10A
 with sigma of 0.04
 C9-C11 \\sim C9A-C11A
 with sigma of 0.04
 O1-C3 \\sim O1A-C3A
 with sigma of 0.04
 C13-C11 \\sim C13A-C11A
 with sigma of 0.04
 C10-C12 \\sim C10A-C12A
 with sigma of 0.04
 C4-C2 \\sim C4A-C2A
 with sigma of 0.04
 C3-C1 \\sim C3A-C1A
 with sigma of 0.04
 Co1-N10 \\sim Co1-N10A
 with sigma of 0.02
 Co1-N11 \\sim Co1-N11A
 with sigma of 0.02
 C34-C35 \\sim C34A-C35A
 with sigma of 0.02
 N10-C33 \\sim N10A-C33
 with sigma of 0.02
 N10-C35 \\sim N10A-C35A
 with sigma of 0.02
 O6-C40 \\sim O6A-C40A
 with sigma of 0.02
 O6-C42 \\sim O6A-C42A
 with sigma of 0.02
 N11-C37 \\sim N11A-C37A
 with sigma of 0.02
 N11-C41 \\sim N11A-C41A
 with sigma of 0.02
 C37-C38 \\sim C37A-C38A
 with sigma of 0.02
 C37-C36 \\sim C37A-C36A
 with sigma of 0.02
 C39-C38 \\sim C39A-C38A
 with sigma of 0.02
 C39-C40 \\sim C39A-C40A
 with sigma of 0.02
 C41-C40 \\sim C41A-C40A
 with sigma of 0.02
 C36-C35 \\sim C36A-C35A
 with sigma of 0.02
 C45-C44 \\sim C45A-C44A
 with sigma of 0.02
 C44-C43 \\sim C44A-C43A
 with sigma of 0.02
 C42-C43 \\sim C42A-C43A
 with sigma of 0.02
 Co1-C37 \\sim Co1-C37A
 with sigma of 0.04
 Co1-C41 \\sim Co1-C41A
 with sigma of 0.04
 Co1-C35 \\sim Co1-C35A
 with sigma of 0.04
 C34-N10 \\sim C34A-N10A
 with sigma of 0.04
 C34-C36 \\sim C34A-C36A
 with sigma of 0.04
 N10-C36 \\sim N10A-C36A
 with sigma of 0.04
 O6-C39 \\sim O6A-C39A
 with sigma of 0.04
 O6-C41 \\sim O6A-C41A
 with sigma of 0.04
 O6-C43 \\sim O6A-C43A
 with sigma of 0.04
 N11-C38 \\sim N11A-C38A
 with sigma of 0.04
 N11-C36 \\sim N11A-C36A
 with sigma of 0.04
 N11-C40 \\sim N11A-C40A
 with sigma of 0.04
 C33-C35 \\sim C33-C35A
 with sigma of 0.04
 C37-C39 \\sim C37A-C39A
 with sigma of 0.04
 C37-C41 \\sim C37A-C41A
 with sigma of 0.04
 C37-C35 \\sim C37A-C35A
 with sigma of 0.04
 C39-C41 \\sim C39A-C41A
 with sigma of 0.04
 C38-C36 \\sim C38A-C36A
 with sigma of 0.04
 C38-C40 \\sim C38A-C40A
 with sigma of 0.04
 C40-C42 \\sim C40A-C42A
 with sigma of 0.04
 C45-C43 \\sim C45A-C43A
 with sigma of 0.04
 C44-C42 \\sim C44A-C42A
 with sigma of 0.04
 O4-C25 \\sim O4A-C25
 with sigma of 0.02
 O4-C27 \\sim O4A-C27A
 with sigma of 0.02
 C27-C28 \\sim C27A-C28A
 with sigma of 0.02
 C29-C28 \\sim C29A-C28A
 with sigma of 0.02
 C29-C30 \\sim C29A-C30A
 with sigma of 0.02
 O4-C28 \\sim O4A-C28A
 with sigma of 0.04
 C25-C27 \\sim C25-C27A
 with sigma of 0.04
 C27-C29 \\sim C27A-C29A
 with sigma of 0.04
 C28-C30 \\sim C28A-C30A
 with sigma of 0.04
 Co1-N4 \\sim Co1-N4A \\sim Co1-N3A \\sim Co1-N3 \\sim Co1-N10 \\sim Co1-N10A
\\sim Co1-N11A \\sim Co1-N11
 \\sim Co1-N5
 with sigma of 0.02
3. Uiso/Uaniso restraints and constraints
All non-hydrogen atoms have similar U: within 2A with sigma of 0.04 and sigma
for terminal atoms of 0.08
4. Rigid body (RIGU) restrains
 All non-hydrogen atoms
 with sigma for 1-2 distances of 0.004 and sigma for 1-3 distances of 0.004
5. Others
 Fixed Sof: O2(0.5) N4(0.5) N3(0.5) C5(0.5) H5(0.5) C6(0.5) C7(0.5) H7(0.5)
 C8(0.5) H8(0.5) C9(0.5) O1(0.5) C34(0.5) H34A(0.5) H34B(0.5) H34C(0.5)
 N10(0.5) O4(0.5) C13(0.5) O6(0.5) N11(0.5) C37(0.5) C10(0.5) H10A(0.5)
 H10B(0.5) C39(0.5) H39(0.5) C38(0.5) H38(0.5) C41(0.5) H41(0.5) C12(0.5)
 H12A(0.5) H12B(0.5) H12C(0.5) C36(0.5) H36A(0.5) H36B(0.5) C40(0.5) C11(0.5)
 H11(0.5) C35(0.5) H35(0.5) C27(0.5) H27A(0.5) H27B(0.5) C45(0.5) H45A(0.5)
 H45B(0.5) C44(0.5) H44(0.5) C4(0.5) H4A(0.5) H4B(0.5) C42(0.5) H42A(0.5)
 H42B(0.5) C29(0.5) H29(0.5) C28(0.5) H28A(0.5) H28B(0.5) C30(0.5) H30A(0.5)
 H30B(0.5) C43(0.5) H43A(0.5) H43B(0.5) C3(0.5) H3A(0.5) H3B(0.5) C2(0.5)
 H2(0.5) C1(0.5) H1A(0.5) H1B(0.5) C12A(0.5) H12D(0.5) H12E(0.5) H12F(0.5)
 C11A(0.5) H11A(0.5) C10A(0.5) H10C(0.5) H10D(0.5) N4A(0.5) C13A(0.5) O2A(0.5)
 C9A(0.5) N3A(0.5) C5A(0.5) H5A(0.5) C8A(0.5) H8AA(0.5) H8AB(0.5) C6A(0.5)
 C7A(0.5) H7A(0.5) O1A(0.5) C4A(0.5) H4AA(0.5) H4AB(0.5) C3A(0.5) H3AA(0.5)
 H3AB(0.5) C2A(0.5) H2A(0.5) C1A(0.5) H1AA(0.5) H1AB(0.5) C34A(0.5) H34D(0.5)
 H34E(0.5) H34F(0.5) C35A(0.5) H35A(0.5) N10A(0.5) C36A(0.5) H36C(0.5)
 C37A(0.5) N11A(0.5) C41A(0.5) H41A(0.5) C38A(0.5) H38A(0.5) C39A(0.5)
 H39A(0.5) C40A(0.5) O6A(0.5) C42A(0.5) H42C(0.5) H42D(0.5) C43A(0.5) H43C(0.5)
 H43D(0.5) C44A(0.5) H44A(0.5) C45A(0.5) H45C(0.5) H45D(0.5) O4A(0.5) C27A(0.5)
 H27C(0.5) H27D(0.5) C29A(0.5) H29A(0.5) C28A(0.5) H28C(0.5) H28D(0.5)
 C30A(0.5) H30C(0.5) H30D(0.5)
6.a Ternary CH refined with riding coordinates:
 C20(H20), C11(H11), C35(H35), C11A(H11A), C35A(H35A)
6.b Secondary CH2 refined with riding coordinates:
 C21(H21A,H21B), C10(H10A,H10B), C36(H36A,H36B), C27(H27A,H27B), C4(H4A,H4B),
 C42(H42A,H42B), C28(H28A,H28B), C43(H43A,H43B), C3(H3A,H3B), C10A(H10C,H10D),
 C8A(H8AA,H8AB), C4A(H4AA,H4AB), C3A(H3AA,H3AB), C42A(H42C,H42D), C43A(H43C,
 H43D), C27A(H27C,H27D), C28A(H28C,H28D)
6.c Me refined with riding coordinates:
 C34(H34A,H34B,H34C), C12(H12A,H12B,H12C), C12A(H12D,H12E,H12F), C34A(H34D,
 H34E,H34F)
6.d Aromatic/amide H refined with riding coordinates:
 C16(H16), C31(H31), C5(H5), C7(H7), C8(H8), C15(H15), C26(H26), C39(H39),
 C38(H38), C41(H41), C23(H23), C24(H24), C44(H44), C29(H29), C2(H2), C5A(H5A),
 C7A(H7A), C2A(H2A), C36A(H36C), C41A(H41A), C38A(H38A), C39A(H39A), C44A(H44A),
  C29A(H29A)
6.e X=CH2 refined with riding coordinates:
 C45(H45A,H45B), C30(H30A,H30B), C1(H1A,H1B), C1A(H1AA,H1AB), C45A(H45C,H45D),
 C30A(H30C,H30D)
6.f Idealised Me refined with riding coordinates:
 C48(H48A,H48B,H48C), C46(H46A,H46B,H46C)
6.g Idealised Me refined as rotating group:
 C19(H19A,H19B,H19C)
;
_olex2_submission_special_instructions 'No special instructions were received'
_oxdiff_exptl_absorpt_empirical_details
;
Empirical correction (ABSPACK) includes:
- Absorption correction using spherical harmonics
- Frame scaling
;
_oxdiff_exptl_absorpt_empirical_full_max 1.817
_oxdiff_exptl_absorpt_empirical_full_min 0.568

loop_
_space_group_symop_operation_xyz
'x, y, z'
'-x, y, -z'
'x+1/2, y+1/2, z'
'-x+1/2, y+1/2, -z'

loop_
_atom_site_label
_atom_site_type_symbol
_atom_site_fract_x
_atom_site_fract_y
_atom_site_fract_z
_atom_site_U_iso_or_equiv
_atom_site_adp_type
_atom_site_occupancy
_atom_site_site_symmetry_order
_atom_site_calc_flag
_atom_site_refinement_flags_posn
_atom_site_refinement_flags_adp
_atom_site_refinement_flags_occupancy
_atom_site_disorder_assembly
_atom_site_disorder_group
Co2 Co 0.500000 0.73022(13) 0.500000 0.0919(10) Uani 1 2 d S TU P . .
Co1 Co 0.40660(18) 0.43741(13) 0.29659(15) 0.1162(10) Uani 1 1 d D U . . .
N5 N 0.4190(7) 0.5308(5) 0.3352(8) 0.098(3) Uani 1 1 d D U . . .
C16 C 0.3684(8) 0.5657(6) 0.3578(10) 0.099(3) Uani 1 1 d . U . . .
H16 H 0.313793 0.549698 0.346670 0.119 Uiso 1 1 calc R . . . .
O2 O 0.5926(15) 0.5413(12) 0.2892(17) 0.109(7) Uiso 0.5 1 d D U . A 1
O3 O 0.2624(7) 0.6524(7) 0.3979(14) 0.167(6) Uani 1 1 d . U . . .
N7 N 0.3769(7) 0.7207(5) 0.4683(9) 0.100(3) Uani 1 1 d . U . . .
N6 N 0.4718(6) 0.6507(4) 0.4152(8) 0.088(3) Uani 1 1 d . U . . .
C14 C 0.4937(8) 0.5569(6) 0.3463(9) 0.089(3) Uani 1 1 d D U . . .
C31 C 0.4485(9) 0.4152(7) 0.5366(10) 0.106(4) Uani 1 1 d . U . . .
H31 H 0.410790 0.413257 0.563230 0.127 Uiso 1 1 calc R . . . .
N9 N 0.4694(8) 0.4166(5) 0.4157(8) 0.103(3) Uani 1 1 d . U . . .
N4 N 0.5019(15) 0.4588(11) 0.2736(19) 0.097(9) Uiso 0.5 1 d D U . A 1
C18 C 0.3377(9) 0.6701(7) 0.4226(13) 0.114(4) Uani 1 1 d . U . . .
O5 O 0.2773(8) 0.4066(9) 0.4381(11) 0.178(7) Uani 1 1 d . U . . .
N8 N 0.5079(9) 0.7992(7) 0.5885(10) 0.116(3) Uani 1 1 d . U . . .
N3 N 0.3930(17) 0.3412(8) 0.2720(13) 0.094(6) Uiso 0.5 1 d D U . A 1
C5 C 0.3696(16) 0.2962(9) 0.3100(13) 0.080(5) Uiso 0.5 1 d D U . A 1
H5 H 0.357005 0.310029 0.355265 0.096 Uiso 0.5 1 calc R . . A 1
C6 C 0.3613(19) 0.2304(14) 0.2904(17) 0.109(7) Uiso 0.5 1 d D U . A 1
C7 C 0.383(2) 0.2093(18) 0.235(2) 0.125(10) Uiso 0.5 1 d D U . A 1
H7 H 0.376760 0.163164 0.221505 0.150 Uiso 0.5 1 calc R . . A 1
C8 C 0.417(3) 0.2516(16) 0.191(2) 0.122(9) Uiso 0.5 1 d D U . A 1
H8 H 0.433851 0.234366 0.150362 0.147 Uiso 0.5 1 calc R . . A 1
C9 C 0.424(3) 0.3214(15) 0.211(2) 0.122(9) Uiso 0.5 1 d D U . A 1
C17 C 0.3948(8) 0.6267(6) 0.3985(10) 0.096(3) Uani 1 1 d . U . . .
C32 C 0.4177(9) 0.4163(7) 0.4573(10) 0.102(3) Uani 1 1 d . U . . .
C20 C 0.3241(10) 0.7667(7) 0.4931(13) 0.115(4) Uani 1 1 d . U . . .
H20 H 0.269214 0.769640 0.444954 0.138 Uiso 1 1 calc R . . . .
C15 C 0.5193(8) 0.6167(6) 0.3866(10) 0.093(3) Uani 1 1 d . U . . .
H15 H 0.572522 0.633934 0.393936 0.111 Uiso 1 1 calc R . . . .
O1 O 0.3296(13) 0.1893(8) 0.3375(12) 0.103(5) Uiso 0.5 1 d D U . A 1
C34 C 0.1781(17) 0.4714(14) 0.2416(19) 0.098(7) Uiso 0.5 1 d D U . A 2
H34A H 0.124975 0.466602 0.194009 0.147 Uiso 0.5 1 calc R . . A 2
H34B H 0.167536 0.477618 0.291683 0.147 Uiso 0.5 1 calc R . . A 2
H34C H 0.208202 0.510266 0.233571 0.147 Uiso 0.5 1 calc R . . A 2
C19 C 0.3065(12) 0.7408(10) 0.5633(15) 0.139(6) Uani 1 1 d . U . . .
H19A H 0.281838 0.696182 0.549970 0.209 Uiso 1 1 calc GR . . . .
H19B H 0.267373 0.770863 0.573768 0.209 Uiso 1 1 calc GR . . . .
H19C H 0.358516 0.738437 0.612659 0.209 Uiso 1 1 calc GR . . . .
N10 N 0.3111(13) 0.417(2) 0.3231(12) 0.121(13) Uiso 0.5 1 d D U . A 2
O4 O 0.6495(17) 0.8320(18) 0.7998(15) 0.151(12) Uiso 0.5 1 d D U . B 1
C13 C 0.533(2) 0.5172(14) 0.294(3) 0.114(12) Uiso 0.5 1 d D U . A 1
C22 C 0.4419(15) 0.8397(9) 0.5842(16) 0.139(5) Uani 1 1 d . U . . .
O6 O 0.3689(18) 0.5799(13) 0.0332(16) 0.140(8) Uiso 0.5 1 d D U . A 2
N11 N 0.3483(19) 0.4630(13) 0.1783(11) 0.114(8) Uiso 0.5 1 d D U . A 2
C26 C 0.5749(13) 0.8003(9) 0.6603(12) 0.127(4) Uani 1 1 d D U . . .
H26 H 0.621157 0.772619 0.666555 0.153 Uiso 1 1 calc R . . . .
C21 C 0.3617(12) 0.8344(8) 0.5043(14) 0.125(4) Uani 1 1 d . U . . .
H21A H 0.320533 0.867569 0.506259 0.151 Uiso 1 1 calc R . . . .
H21B H 0.375286 0.845175 0.456260 0.151 Uiso 1 1 calc R . . . .
C33 C 0.3238(11) 0.4173(7) 0.4039(13) 0.134(6) Uani 1 1 d D U . . .
C37 C 0.273(2) 0.4312(17) 0.1337(17) 0.116(8) Uiso 0.5 1 d D U . A 2
C10 C 0.460(3) 0.3722(18) 0.170(2) 0.127(10) Uiso 0.5 1 d D U . A 1
H10A H 0.477721 0.348123 0.130656 0.153 Uiso 0.5 1 calc R . . A 1
H10B H 0.414308 0.403133 0.136817 0.153 Uiso 0.5 1 calc R . . A 1
C39 C 0.261(2) 0.5033(18) 0.021(2) 0.127(10) Uiso 0.5 1 d D U . A 2
H39 H 0.230425 0.516846 -0.034429 0.152 Uiso 0.5 1 calc R . . A 2
C38 C 0.230(3) 0.4591(19) 0.056(2) 0.136(11) Uiso 0.5 1 d D U . A 2
H38 H 0.173495 0.445263 0.026938 0.163 Uiso 0.5 1 calc R . . A 2
C25 C 0.5786(15) 0.8400(13) 0.7248(13) 0.150(6) Uani 1 1 d D U . . .
C41 C 0.379(2) 0.5090(13) 0.1439(13) 0.095(7) Uiso 0.5 1 d D U . A 2
H41 H 0.431930 0.528771 0.173749 0.114 Uiso 0.5 1 calc R . . A 2
C12 C 0.600(3) 0.3709(19) 0.288(2) 0.122(12) Uiso 0.5 1 d D U . A 1
H12A H 0.643524 0.401588 0.321638 0.183 Uiso 0.5 1 calc R . . A 1
H12B H 0.578588 0.345657 0.322925 0.183 Uiso 0.5 1 calc R . . A 1
H12C H 0.622753 0.339811 0.259200 0.183 Uiso 0.5 1 calc R . . A 1
C36 C 0.240(2) 0.3831(14) 0.1736(17) 0.103(7) Uiso 0.5 1 d D U . A 2
H36A H 0.276757 0.343386 0.188196 0.123 Uiso 0.5 1 calc R . . A 2
H36B H 0.184521 0.368682 0.133655 0.123 Uiso 0.5 1 calc R . . A 2
C40 C 0.331(2) 0.5272(16) 0.0629(18) 0.120(9) Uiso 0.5 1 d D U . A 2
C23 C 0.451(2) 0.8805(14) 0.647(2) 0.175(9) Uani 1 1 d . U . . .
H23 H 0.406710 0.909670 0.643312 0.210 Uiso 1 1 calc R . . . .
C24 C 0.5202(19) 0.8813(17) 0.715(2) 0.202(12) Uani 1 1 d D U . . .
H24 H 0.526366 0.913215 0.756609 0.242 Uiso 1 1 calc R . . . .
C11 C 0.528(3) 0.4109(17) 0.224(3) 0.139(13) Uiso 0.5 1 d D U . A 1
H11 H 0.551101 0.437132 0.189265 0.166 Uiso 0.5 1 calc R . . A 1
C35 C 0.2312(18) 0.4080(17) 0.2505(19) 0.109(9) Uiso 0.5 1 d D U . A 2
H35 H 0.201087 0.371760 0.266384 0.130 Uiso 0.5 1 calc R . . A 2
C27 C 0.656(3) 0.863(4) 0.875(2) 0.22(2) Uiso 0.5 1 d D U . B 1
H27A H 0.618597 0.839809 0.896459 0.264 Uiso 0.5 1 calc R . . B 1
H27B H 0.636121 0.910004 0.863253 0.264 Uiso 0.5 1 calc R . . B 1
F4 F -0.041(2) 0.4926(12) 0.1295(15) 0.256(10) Uani 1 1 d . U . . .
B1 B -0.049(4) 0.5443(18) 0.162(3) 0.206(11) Uani 1 1 d . U . . .
F2 F -0.125(3) 0.5545(18) 0.158(2) 0.301(13) Uani 1 1 d . U . . .
F1 F -0.006(3) 0.5471(17) 0.2413(17) 0.306(14) Uani 1 1 d . U . . .
F3 F -0.011(3) 0.586(2) 0.146(3) 0.336(14) Uani 1 1 d . U . . .
N13 N 0.251(4) 0.658(4) 0.209(5) 0.37(3) Uiso 1 1 d D U . . .
C49 C 0.315(4) 0.6684(17) 0.2024(17) 0.27(2) Uiso 1 1 d D U . . .
C45 C 0.238(3) 0.752(4) -0.168(5) 0.31(5) Uiso 0.5 1 d D U . A 2
H45A H 0.229474 0.787490 -0.137030 0.370 Uiso 0.5 1 calc R . . A 2
H45B H 0.216426 0.754807 -0.226811 0.370 Uiso 0.5 1 calc DR . . A 2
C44 C 0.282(6) 0.697(4) -0.130(4) 0.24(2) Uiso 0.5 1 d D U . A 2
H44 H 0.290738 0.661826 -0.160827 0.287 Uiso 0.5 1 calc R . . A 2
C48 C 0.401(4) 0.673(2) 0.198(5) 0.32(3) Uiso 1 1 d D U . . .
H48A H 0.394429 0.673979 0.140670 0.480 Uiso 1 1 calc R . . . .
H48B H 0.434326 0.633663 0.225641 0.480 Uiso 1 1 calc R . . . .
H48C H 0.429487 0.713445 0.226480 0.480 Uiso 1 1 calc R . . . .
C4 C 0.330(3) 0.1201(13) 0.318(3) 0.136(11) Uiso 0.5 1 d D U . A 1
H4A H 0.384890 0.105498 0.320140 0.163 Uiso 0.5 1 calc R . . A 1
H4B H 0.286152 0.109307 0.263138 0.163 Uiso 0.5 1 calc R . . A 1
F5 F 0.008(3) 0.368(3) 0.074(3) 0.38(2) Uani 1 1 d . U . . .
F6 F 0.061(3) 0.309(3) 0.022(2) 0.36(2) Uani 1 1 d . U . . .
B2 B 0.000000 0.344(8) 0.000000 0.27(2) Uani 1 2 d S TU P . .
C42 C 0.299(3) 0.624(3) -0.016(4) 0.21(2) Uiso 0.5 1 d D U . A 2
H42A H 0.261460 0.627452 0.014474 0.256 Uiso 0.5 1 calc R . . A 2
H42B H 0.266597 0.600854 -0.068318 0.256 Uiso 0.5 1 calc R . . A 2
C29 C 0.765(5) 0.790(4) 0.962(4) 0.24(3) Uiso 0.5 1 d D U . B 1
H29 H 0.790841 0.766628 0.932000 0.285 Uiso 0.5 1 calc R . . B 1
C28 C 0.745(4) 0.864(3) 0.942(4) 0.24(2) Uiso 0.5 1 d D U . B 1
H28A H 0.784297 0.884366 0.922040 0.294 Uiso 0.5 1 calc R . . B 1
H28B H 0.746738 0.888107 0.991879 0.294 Uiso 0.5 1 calc R . . B 1
C30 C 0.748(6) 0.758(4) 1.019(5) 0.24(3) Uiso 0.5 1 d D U . B 1
H30A H 0.721593 0.781256 1.049499 0.282 Uiso 0.5 1 calc R . . B 1
H30B H 0.761305 0.712384 1.029233 0.282 Uiso 0.5 1 calc R . . B 1
C43 C 0.316(5) 0.694(3) -0.036(4) 0.24(3) Uiso 0.5 1 d D U . A 2
H43A H 0.377075 0.702661 -0.012095 0.283 Uiso 0.5 1 calc R . . A 2
H43B H 0.288573 0.727022 -0.013856 0.283 Uiso 0.5 1 calc R . . A 2
C3 C 0.311(4) 0.090(3) 0.387(3) 0.23(2) Uiso 0.5 1 d D U . A 1
H3A H 0.254858 0.104282 0.383336 0.270 Uiso 0.5 1 calc R . . A 1
H3B H 0.352992 0.103958 0.441708 0.270 Uiso 0.5 1 calc R . . A 1
C2 C 0.314(5) 0.014(2) 0.374(5) 0.23(2) Uiso 0.5 1 d D U . A 1
H2 H 0.342364 -0.002974 0.341863 0.275 Uiso 0.5 1 calc R . . A 1
C1 C 0.276(5) -0.026(4) 0.408(4) 0.34(5) Uiso 0.5 1 d D U . A 1
H1A H 0.248067 -0.008599 0.439465 0.407 Uiso 0.5 1 calc R . . A 1
H1B H 0.277488 -0.073322 0.400166 0.407 Uiso 0.5 1 calc R . . A 1
N12 N 0.565(2) 0.2674(13) 0.464(3) 0.273(17) Uiso 1 1 d D U . . .
C47 C 0.585(2) 0.2200(17) 0.442(2) 0.203(12) Uiso 1 1 d D U . . .
C46 C 0.587(3) 0.1490(19) 0.419(3) 0.250(18) Uiso 1 1 d D U . . .
H46A H 0.563580 0.144961 0.358525 0.375 Uiso 1 1 calc R . . . .
H46B H 0.553661 0.122008 0.440990 0.375 Uiso 1 1 calc R . . . .
H46C H 0.644594 0.133101 0.441412 0.375 Uiso 1 1 calc R . . . .
C12A C 0.633(3) 0.378(2) 0.308(3) 0.135(14) Uiso 0.5 1 d D U . A 2
H12D H 0.665098 0.407017 0.354341 0.203 Uiso 0.5 1 calc R . . A 2
H12E H 0.612271 0.339355 0.328805 0.203 Uiso 0.5 1 calc R . . A 2
H12F H 0.668691 0.362221 0.280763 0.203 Uiso 0.5 1 calc R . . A 2
C11A C 0.559(3) 0.4168(16) 0.246(2) 0.120(11) Uiso 0.5 1 d D U . A 2
H11A H 0.584831 0.451937 0.223944 0.145 Uiso 0.5 1 calc R . . A 2
C10A C 0.506(3) 0.3806(18) 0.1759(19) 0.121(9) Uiso 0.5 1 d D U . A 2
H10C H 0.539903 0.359249 0.148550 0.145 Uiso 0.5 1 calc R . . A 2
H10D H 0.465221 0.410798 0.135847 0.145 Uiso 0.5 1 calc R . . A 2
N4A N 0.5172(16) 0.4548(13) 0.292(2) 0.120(12) Uiso 0.5 1 d D U . A 2
C13A C 0.5506(15) 0.5132(10) 0.3169(16) 0.082(8) Uiso 0.5 1 d D U . A 2
O2A O 0.6163(13) 0.5367(10) 0.3237(16) 0.097(6) Uiso 0.5 1 d D U . A 2
C9A C 0.462(3) 0.3274(15) 0.206(2) 0.119(9) Uiso 0.5 1 d D U . A 2
N3A N 0.4255(18) 0.3441(9) 0.2631(14) 0.100(7) Uiso 0.5 1 d D U . A 2
C5A C 0.4070(19) 0.2941(11) 0.3008(16) 0.096(7) Uiso 0.5 1 d D U . A 2
H5A H 0.395189 0.304328 0.347652 0.116 Uiso 0.5 1 calc R . . A 2
C8A C 0.456(3) 0.2589(19) 0.180(3) 0.147(12) Uiso 0.5 1 d D U . A 2
H8AA H 0.422315 0.257586 0.119996 0.176 Uiso 0.5 1 calc R . . A 2
H8AB H 0.512746 0.243472 0.189104 0.176 Uiso 0.5 1 calc R . . A 2
C6A C 0.403(2) 0.2286(15) 0.278(2) 0.123(9) Uiso 0.5 1 d D U . A 2
C7A C 0.421(3) 0.212(2) 0.218(2) 0.144(12) Uiso 0.5 1 d D U . A 2
H7A H 0.410992 0.167136 0.198300 0.173 Uiso 0.5 1 calc R . . A 2
O1A O 0.369(2) 0.1830(14) 0.320(2) 0.160(10) Uiso 0.5 1 d D U . A 2
C4A C 0.365(4) 0.1163(18) 0.288(3) 0.180(16) Uiso 0.5 1 d D U . A 2
H4AA H 0.410972 0.107157 0.269818 0.216 Uiso 0.5 1 calc R . . A 2
H4AB H 0.310734 0.106615 0.242540 0.216 Uiso 0.5 1 calc R . . A 2
C3A C 0.376(3) 0.080(3) 0.367(3) 0.21(2) Uiso 0.5 1 d D U . A 2
H3AA H 0.331248 0.091332 0.385203 0.250 Uiso 0.5 1 calc R . . A 2
H3AB H 0.430737 0.090344 0.411308 0.250 Uiso 0.5 1 calc R . . A 2
C2A C 0.372(5) 0.005(3) 0.343(5) 0.24(3) Uiso 0.5 1 d D U . A 2
H2A H 0.421231 -0.018830 0.351084 0.291 Uiso 0.5 1 calc R . . A 2
C1A C 0.299(4) -0.025(3) 0.311(4) 0.20(2) Uiso 0.5 1 d D U . A 2
H1AA H 0.248883 -0.001442 0.302200 0.238 Uiso 0.5 1 calc R . . A 2
H1AB H 0.295781 -0.071197 0.295832 0.238 Uiso 0.5 1 calc R . . A 2
C34A C 0.1722(17) 0.4849(18) 0.281(2) 0.128(10) Uiso 0.5 1 d D U . A 1
H34D H 0.112506 0.480117 0.247290 0.192 Uiso 0.5 1 calc R . . A 1
H34E H 0.180436 0.491950 0.338897 0.192 Uiso 0.5 1 calc R . . A 1
H34F H 0.194303 0.523249 0.261885 0.192 Uiso 0.5 1 calc R . . A 1
C35A C 0.2177(17) 0.4219(19) 0.275(2) 0.125(11) Uiso 0.5 1 d D U . A 1
H35A H 0.197093 0.385727 0.300820 0.151 Uiso 0.5 1 calc R . . A 1
N10A N 0.3084(12) 0.428(2) 0.3256(12) 0.116(12) Uiso 0.5 1 d D U . A 1
C36A C 0.208(2) 0.3950(16) 0.1914(18) 0.113(8) Uiso 0.5 1 d D U . A 1
H36C H 0.183168 0.353367 0.169300 0.136 Uiso 0.5 1 calc R . . A 1
C37A C 0.242(2) 0.4406(19) 0.1502(19) 0.125(9) Uiso 0.5 1 d D U . A 1
N11A N 0.3205(16) 0.4678(13) 0.1872(13) 0.112(8) Uiso 0.5 1 d D U . A 1
C41A C 0.344(2) 0.5167(12) 0.1483(16) 0.107(8) Uiso 0.5 1 d D U . A 1
H41A H 0.397901 0.535718 0.175274 0.128 Uiso 0.5 1 calc R . . A 1
C38A C 0.197(3) 0.468(2) 0.072(2) 0.135(11) Uiso 0.5 1 d D U . A 1
H38A H 0.142716 0.450478 0.041402 0.162 Uiso 0.5 1 calc R . . A 1
C39A C 0.221(3) 0.517(2) 0.036(2) 0.145(12) Uiso 0.5 1 d D U . A 1
H39A H 0.184293 0.534050 -0.015641 0.174 Uiso 0.5 1 calc R . . A 1
C40A C 0.293(2) 0.5409(19) 0.070(2) 0.131(10) Uiso 0.5 1 d D U . A 1
O6A O 0.333(2) 0.5905(15) 0.0410(16) 0.147(9) Uiso 0.5 1 d D U . A 1
C42A C 0.329(4) 0.589(3) -0.042(2) 0.163(14) Uiso 0.5 1 d D U . A 1
H42C H 0.269115 0.588602 -0.079511 0.195 Uiso 0.5 1 calc R . . A 1
H42D H 0.352591 0.545920 -0.049161 0.195 Uiso 0.5 1 calc R . . A 1
C43A C 0.369(4) 0.642(3) -0.073(3) 0.181(16) Uiso 0.5 1 d D U . A 1
H43C H 0.430345 0.633976 -0.049607 0.218 Uiso 0.5 1 calc R . . A 1
H43D H 0.359855 0.685855 -0.052248 0.218 Uiso 0.5 1 calc R . . A 1
C44A C 0.339(4) 0.646(3) -0.166(3) 0.21(2) Uiso 0.5 1 d D U . A 1
H44A H 0.323870 0.606472 -0.198376 0.249 Uiso 0.5 1 calc R . . A 1
C45A C 0.334(4) 0.706(3) -0.202(4) 0.185(19) Uiso 0.5 1 d D U . A 1
H45C H 0.349261 0.745348 -0.169384 0.222 Uiso 0.5 1 calc R . . A 1
H45D H 0.314984 0.709131 -0.260436 0.222 Uiso 0.5 1 calc R . . A 1
O4A O 0.663(2) 0.839(3) 0.785(3) 0.187(16) Uiso 0.5 1 d D U . B 2
C27A C 0.687(4) 0.891(4) 0.847(4) 0.22(2) Uiso 0.5 1 d D U . B 2
H27C H 0.671094 0.877487 0.892852 0.265 Uiso 0.5 1 calc R . . B 2
H27D H 0.656885 0.932491 0.822876 0.265 Uiso 0.5 1 calc R . . B 2
C29A C 0.818(5) 0.846(5) 0.939(5) 0.25(3) Uiso 0.5 1 d D U . B 2
H29A H 0.836634 0.809554 0.916691 0.302 Uiso 0.5 1 calc R . . B 2
C28A C 0.781(4) 0.905(4) 0.883(5) 0.27(3) Uiso 0.5 1 d D U . B 2
H28C H 0.802367 0.907373 0.838240 0.325 Uiso 0.5 1 calc R . . B 2
H28D H 0.794361 0.947621 0.913877 0.325 Uiso 0.5 1 calc R . . B 2
C30A C 0.826(6) 0.842(5) 1.016(5) 0.25(3) Uiso 0.5 1 d D U . B 2
H30C H 0.807605 0.878349 1.040330 0.300 Uiso 0.5 1 calc R . . B 2
H30D H 0.849448 0.803721 1.047983 0.300 Uiso 0.5 1 calc R . . B 2

loop_
_atom_site_aniso_label
_atom_site_aniso_U_11
_atom_site_aniso_U_22
_atom_site_aniso_U_33
_atom_site_aniso_U_23
_atom_site_aniso_U_13
_atom_site_aniso_U_12
Co2 0.0846(16) 0.0570(13) 0.161(3) 0.000 0.0770(17) 0.000
Co1 0.148(2) 0.0705(13) 0.1064(14) 0.0036(11) 0.0246(12) -0.0102(12)
N5 0.103(6) 0.064(5) 0.119(8) 0.006(5) 0.035(6) -0.007(4)
C16 0.086(7) 0.066(6) 0.138(10) 0.014(6) 0.037(6) -0.004(5)
O3 0.083(5) 0.113(8) 0.32(2) -0.006(10) 0.100(9) 0.000(5)
N7 0.098(6) 0.060(5) 0.170(9) 0.018(5) 0.082(6) 0.022(4)
N6 0.079(5) 0.052(4) 0.152(8) 0.011(5) 0.065(5) 0.003(4)
C14 0.103(7) 0.060(5) 0.117(8) 0.008(5) 0.057(7) 0.005(5)
C31 0.100(9) 0.083(8) 0.129(8) 0.018(7) 0.040(7) -0.021(6)
N9 0.124(8) 0.053(5) 0.122(7) 0.002(5) 0.037(6) 0.011(5)
C18 0.087(7) 0.073(7) 0.207(15) -0.001(7) 0.085(8) 0.000(5)
O5 0.102(7) 0.185(14) 0.220(14) 0.076(12) 0.034(8) -0.061(8)
N8 0.121(8) 0.089(7) 0.160(9) -0.005(7) 0.078(7) -0.011(6)
C17 0.080(6) 0.064(6) 0.155(10) 0.013(6) 0.059(7) -0.002(5)
C32 0.104(7) 0.067(7) 0.122(7) 0.011(6) 0.029(6) -0.017(6)
C20 0.109(8) 0.071(6) 0.201(13) 0.028(7) 0.100(9) 0.036(6)
C15 0.088(7) 0.066(6) 0.142(10) 0.010(6) 0.065(7) -0.004(5)
C19 0.137(12) 0.119(12) 0.213(17) 0.011(12) 0.123(14) 0.024(10)
C22 0.164(11) 0.081(9) 0.194(13) -0.006(9) 0.096(9) 0.012(8)
C26 0.145(11) 0.093(9) 0.155(11) -0.011(9) 0.072(8) -0.020(9)
C21 0.139(10) 0.074(7) 0.195(13) 0.010(8) 0.101(9) 0.034(7)
C33 0.103(8) 0.095(10) 0.179(13) 0.019(9) 0.028(7) -0.048(8)
C25 0.187(15) 0.124(13) 0.152(12) -0.003(10) 0.081(12) -0.004(11)
C23 0.21(2) 0.125(15) 0.196(17) -0.025(13) 0.089(13) 0.032(15)
C24 0.23(2) 0.145(18) 0.22(2) -0.050(17) 0.075(15) 0.031(16)
F4 0.34(3) 0.191(15) 0.214(16) -0.031(13) 0.086(17) 0.082(16)
B1 0.32(3) 0.108(14) 0.177(16) 0.034(14) 0.09(2) 0.084(18)
F2 0.32(3) 0.26(3) 0.31(3) -0.07(2) 0.11(2) 0.03(2)
F1 0.42(3) 0.23(2) 0.202(14) -0.032(15) 0.055(17) 0.08(2)
F3 0.47(4) 0.24(2) 0.34(3) 0.02(2) 0.20(3) -0.02(3)
F5 0.31(3) 0.51(6) 0.35(4) -0.06(4) 0.17(3) 0.05(4)
F6 0.29(3) 0.46(5) 0.28(3) -0.04(3) 0.07(3) 0.11(3)
B2 0.19(4) 0.35(7) 0.28(4) 0.000 0.10(5) 0.000

loop_
_atom_type_symbol
_atom_type_description
_atom_type_scat_dispersion_real
_atom_type_scat_dispersion_imag
_atom_type_scat_source
C C 0.0181 0.0091 'International Tables Vol C Tables 4.2.6.8 and 6.1.1.4'
H H 0.0000 0.0000 'International Tables Vol C Tables 4.2.6.8 and 6.1.1.4'
B B 0.0090 0.0039 'International Tables Vol C Tables 4.2.6.8 and 6.1.1.4'
Co Co -2.3653 3.6143 'International Tables Vol C Tables 4.2.6.8 and 6.1.1.4'
F F 0.0727 0.0534 'International Tables Vol C Tables 4.2.6.8 and 6.1.1.4'
N N 0.0311 0.0180 'International Tables Vol C Tables 4.2.6.8 and 6.1.1.4'
O O 0.0492 0.0322 'International Tables Vol C Tables 4.2.6.8 and 6.1.1.4'

loop_
_geom_angle_atom_site_label_1
_geom_angle_atom_site_label_2
_geom_angle_atom_site_label_3
_geom_angle
_geom_angle_site_symmetry_1
_geom_angle_site_symmetry_3
N7 Co2 N7 169.1(6) 2_656 .
N7 Co2 N6 78.8(4) . .
N7 Co2 N6 92.8(4) 2_656 .
N7 Co2 N6 92.8(4) . 2_656
N7 Co2 N6 78.8(4) 2_656 2_656
N7 Co2 N8 96.3(5) 2_656 .
N7 Co2 N8 91.1(5) 2_656 2_656
N7 Co2 N8 91.1(5) . .
N7 Co2 N8 96.3(5) . 2_656
N6 Co2 N6 81.8(6) . 2_656
N8 Co2 N6 92.4(5) 2_656 .
N8 Co2 N6 168.0(4) . .
N8 Co2 N6 168.0(4) 2_656 2_656
N8 Co2 N6 92.4(5) . 2_656
N8 Co2 N8 95.2(8) . 2_656
N5 Co1 N9 83.9(5) . .
N5 Co1 N11 93.4(9) . .
N5 Co1 N4A 82.7(8) . .
N5 Co1 N3A 165.2(9) . .
N5 Co1 N10A 89.4(13) . .
N5 Co1 N11A 89.0(9) . .
N9 Co1 N11 176.5(8) . .
N9 Co1 N4A 86.5(12) . .
N9 Co1 N3A 91.7(7) . .
N9 Co1 N11A 164.6(11) . .
N4 Co1 N5 82.9(7) . .
N4 Co1 N9 96.3(11) . .
N4 Co1 N3 102.2(11) . .
N4 Co1 N10A 172.3(14) . .
N4 Co1 N11A 96.4(13) . .
N3 Co1 N5 172.4(8) . .
N3 Co1 N9 89.8(7) . .
N3 Co1 N10A 85.5(15) . .
N3 Co1 N11A 96.0(10) . .
N10 Co1 N5 95.9(14) . .
N10 Co1 N9 82.4(8) . .
N10 Co1 N11 100.1(12) . .
N10 Co1 N4A 169.0(13) . .
N10 Co1 N3A 97.5(16) . .
N11 Co1 N3A 90.3(11) . .
N4A Co1 N11 91.0(15) . .
N4A Co1 N3A 82.9(11) . .
N10A Co1 N9 83.0(8) . .
N10A Co1 N11A 83.3(12) . .
C16 N5 Co1 128.2(9) . .
C16 N5 C14 118.7(11) . .
C14 N5 Co1 112.7(9) . .
N5 C16 C17 119.9(11) . .
C18 N7 Co2 119.2(8) . .
C18 N7 C20 115.3(12) . .
C20 N7 Co2 125.5(11) . .
C17 N6 Co2 111.0(9) . .
C15 N6 Co2 131.1(9) . .
C15 N6 C17 117.2(12) . .
N5 C14 C15 120.9(12) . .
N5 C14 C13 109.8(15) . .
N5 C14 C13A 116.2(12) . .
C15 C14 C13 128.4(14) . .
C15 C14 C13A 122.7(13) . .
C32 C31 N9 124.4(15) . 2_656
C31 N9 Co1 132.1(12) 2_656 .
C31 N9 C32 115.4(14) 2_656 .
C32 N9 Co1 111.3(10) . .
C13 N4 Co1 116.4(15) . .
C13 N4 C11 125(2) . .
C11 N4 Co1 119(2) . .
O3 C18 N7 130.6(14) . .
O3 C18 C17 117.2(15) . .
N7 C18 C17 112.2(11) . .
C22 N8 Co2 123.3(15) . .
C26 N8 Co2 120.1(12) . .
C26 N8 C22 115.9(17) . .
C5 N3 Co1 127.4(18) . .
C5 N3 C9 119(2) . .
C9 N3 Co1 112.9(19) . .
N3 C5 C6 125(2) . .
C5 C6 O1 116(2) . .
C7 C6 C5 119(2) . .
C7 C6 O1 125(3) . .
C6 C7 C8 123(3) . .
C7 C8 C9 118(4) . .
N3 C9 C8 116(3) . .
N3 C9 C10 121(3) . .
C8 C9 C10 123(3) . .
C16 C17 C18 121.9(11) . .
N6 C17 C16 121.4(12) . .
N6 C17 C18 116.6(12) . .
C31 C32 N9 120.2(14) . .
C31 C32 C33 123.7(17) . .
N9 C32 C33 116.2(16) . .
C19 C20 N7 112.8(12) . .
C21 C20 N7 108.2(11) . .
C21 C20 C19 115.7(18) . .
N6 C15 C14 121.5(11) . .
C6 O1 C4 112(2) . .
C33 N10 Co1 117.0(15) . .
C33 N10 C35 128(2) . .
C35 N10 Co1 114.8(18) . .
C25 O4 C27 122(2) . .
O2 C13 C14 116(2) . .
O2 C13 N4 129(2) . .
N4 C13 C14 113.9(19) . .
N8 C22 C21 116.2(17) . .
C23 C22 N8 119(2) . .
C23 C22 C21 125(2) . .
C40 O6 C42 105(3) . .
C37 N11 Co1 117.0(19) . .
C41 N11 Co1 121.7(18) . .
C41 N11 C37 121(2) . .
N8 C26 C25 122.1(19) . .
C20 C21 C22 112.1(15) . .
O5 C33 C32 117.2(18) . .
O5 C33 N10 131.6(17) . .
O5 C33 N10A 130.9(17) . .
N10 C33 C32 109.6(17) . .
N10A C33 C32 111.8(17) . .
N11 C37 C38 114(3) . .
N11 C37 C36 120(2) . .
C38 C37 C36 125(3) . .
C11 C10 C9 116(3) . .
C40 C39 C38 118(3) . .
C39 C38 C37 124(4) . .
C26 C25 O4 117(2) . .
C26 C25 O4A 108(3) . .
C24 C25 O4 124(2) . .
C24 C25 C26 119(2) . .
C24 C25 O4A 130(3) . .
N11 C41 C40 118(2) . .
C37 C36 C35 115(3) . .
C39 C40 O6 123(3) . .
C39 C40 C41 124(3) . .
C41 C40 O6 113(2) . .
C24 C23 C22 122(3) . .
C25 C24 C23 121(3) . .
N4 C11 C12 104(3) . .
C10 C11 N4 112(3) . .
C10 C11 C12 116(3) . .
N10 C35 C34 108(3) . .
N10 C35 C36 115(3) . .
C36 C35 C34 117(2) . .
O4 C27 C28 114(4) . .
F4 B1 F2 114(6) . .
F4 B1 F1 115(3) . .
F1 B1 F2 101(4) . .
F3 B1 F4 107(5) . .
F3 B1 F2 123(4) . .
F3 B1 F1 96(6) . .
N13 C49 C48 173(5) . .
C45 C44 C43 119(4) . .
O1 C4 C3 99(3) . .
F5 B2 F5 139(10) . 2
F6 B2 F5 99(4) 2 2
F6 B2 F5 105(4) 2 .
F6 B2 F5 99(4) . .
F6 B2 F5 105(4) . 2
F6 B2 F6 108(10) 2 .
O6 C42 C43 119(4) . .
C30 C29 C28 123(5) . .
C29 C28 C27 104(3) . .
C42 C43 C44 106(2) . .
C4 C3 C2 103(2) . .
C1 C2 C3 119(4) . .
N12 C47 C46 161(4) . .
C10A C11A C12A 116(3) . .
C10A C11A N4A 117(3) . .
N4A C11A C12A 109(3) . .
C11A C10A C9A 107(2) . .
C11A N4A Co1 128(2) . .
C13A N4A Co1 117.2(15) . .
C13A N4A C11A 113(2) . .
N4A C13A C14 110.8(16) . .
O2A C13A C14 117.1(18) . .
O2A C13A N4A 132(2) . .
N3A C9A C10A 121(2) . .
N3A C9A C8A 117(3) . .
C8A C9A C10A 122(3) . .
C9A N3A Co1 126(2) . .
C5A N3A Co1 117.0(19) . .
C5A N3A C9A 117(2) . .
N3A C5A C6A 125(3) . .
C7A C8A C9A 118(4) . .
C5A C6A O1A 116(3) . .
C7A C6A C5A 120(3) . .
C7A C6A O1A 123(3) . .
C6A C7A C8A 121(3) . .
C4A O1A C6A 111(3) . .
O1A C4A C3A 97(3) . .
C4A C3A C2A 104(4) . .
C1A C2A C3A 120(6) . .
N10A C35A C34A 111(3) . .
N10A C35A C36A 107(3) . .
C36A C35A C34A 121(3) . .
C33 N10A Co1 116.6(14) . .
C33 N10A C35A 110(2) . .
C35A N10A Co1 132(2) . .
C37A C36A C35A 111(3) . .
N11A C37A C36A 123(2) . .
N11A C37A C38A 112(3) . .
C38A C37A C36A 124(3) . .
C37A N11A Co1 124.1(19) . .
C41A N11A Co1 116.4(19) . .
C41A N11A C37A 119(2) . .
N11A C41A C40A 123(3) . .
C39A C38A C37A 126(3) . .
C40A C39A C38A 120(4) . .
C41A C40A O6A 113(3) . .
C39A C40A C41A 118(3) . .
C39A C40A O6A 129(3) . .
C40A O6A C42A 122(3) . .
O6A C42A C43A 122(4) . .
C42A C43A C44A 115(4) . .
C45A C44A C43A 119(5) . .
C25 O4A C27A 118(4) . .
O4A C27A C28A 113(5) . .
C30A C29A C28A 125(6) . .
C29A C28A C27A 103(4) . .

loop_
_geom_bond_atom_site_label_1
_geom_bond_atom_site_label_2
_geom_bond_distance
_geom_bond_site_symmetry_2
Co2 N7 2.004(10) 2_656
Co2 N7 2.004(10) .
Co2 N6 2.106(11) 2_656
Co2 N6 2.106(11) .
Co2 N8 2.049(15) .
Co2 N8 2.049(15) 2_656
Co1 N5 1.973(10) .
Co1 N9 1.993(13) .
Co1 N4 1.911(16) .
Co1 N3 1.968(16) .
Co1 N10 1.944(18) .
Co1 N11 1.995(17) .
Co1 N4A 1.993(17) .
Co1 N3A 2.026(16) .
Co1 N10A 1.984(17) .
Co1 N11A 2.016(17) .
N5 C16 1.307(19) .
N5 C14 1.345(18) .
C16 C17 1.40(2) .
O2 C13 1.19(3) .
O3 C18 1.261(19) .
N7 C18 1.31(2) .
N7 C20 1.487(15) .
N6 C17 1.346(16) .
N6 C15 1.320(17) .
C14 C15 1.37(2) .
C14 C13 1.56(3) .
C14 C13A 1.56(2) .
C31 N9 1.35(2) 2_656
C31 C32 1.29(2) .
N9 C32 1.37(2) .
N4 C13 1.28(3) .
N4 C11 1.49(3) .
C18 C17 1.504(19) .
O5 C33 1.21(3) .
N8 C22 1.39(2) .
N8 C26 1.34(3) .
N3 C5 1.28(3) .
N3 C9 1.43(4) .
C5 C6 1.36(3) .
C6 C7 1.26(4) .
C6 O1 1.43(2) .
C7 C8 1.42(5) .
C8 C9 1.43(4) .
C9 C10 1.53(5) .
C32 C33 1.53(2) .
C20 C19 1.49(3) .
C20 C21 1.48(2) .
O1 C4 1.43(2) .
C34 C35 1.54(4) .
N10 C33 1.36(3) .
N10 C35 1.49(3) .
O4 C25 1.42(2) .
O4 C27 1.43(3) .
C22 C21 1.55(3) .
C22 C23 1.34(3) .
O6 C40 1.44(2) .
O6 C42 1.48(3) .
N11 C37 1.38(3) .
N11 C41 1.33(3) .
C26 C25 1.37(3) .
C33 N10A 1.32(3) .
C37 C38 1.39(4) .
C37 C36 1.45(4) .
C10 C11 1.43(5) .
C39 C38 1.32(4) .
C39 C40 1.26(4) .
C25 C24 1.27(3) .
C25 O4A 1.44(2) .
C41 C40 1.39(3) .
C12 C11 1.54(5) .
C36 C35 1.51(5) .
C23 C24 1.32(4) .
C27 C28 1.54(3) .
F4 B1 1.22(4) .
B1 F2 1.32(7) .
B1 F1 1.30(5) .
B1 F3 1.17(6) .
N13 C49 1.17(2) .
C49 C48 1.543(14) .
C45 C44 1.35(3) .
C44 C43 1.52(3) .
C4 C3 1.51(3) .
F5 B2 1.34(7) .
F6 B2 1.21(9) .
C42 C43 1.51(3) .
C29 C28 1.51(3) .
C29 C30 1.33(3) .
C3 C2 1.55(3) .
C2 C1 1.33(3) .
N12 C47 1.13(2) .
C47 C46 1.49(3) .
C12A C11A 1.54(5) .
C11A C10A 1.42(5) .
C11A N4A 1.49(3) .
C10A C9A 1.53(5) .
N4A C13A 1.30(3) .
C13A O2A 1.20(2) .
C9A N3A 1.43(4) .
C9A C8A 1.44(4) .
N3A C5A 1.31(3) .
C5A C6A 1.37(4) .
C8A C7A 1.43(5) .
C6A C7A 1.26(4) .
C6A O1A 1.44(2) .
O1A C4A 1.44(2) .
C4A C3A 1.52(4) .
C3A C2A 1.54(4) .
C2A C1A 1.32(4) .
C34A C35A 1.52(4) .
C35A N10A 1.48(3) .
C35A C36A 1.51(5) .
C36A C37A 1.43(4) .
C37A N11A 1.37(3) .
C37A C38A 1.41(4) .
N11A C41A 1.35(3) .
C41A C40A 1.40(4) .
C38A C39A 1.32(4) .
C39A C40A 1.25(4) .
C40A O6A 1.42(2) .
O6A C42A 1.44(2) .
C42A C43A 1.49(4) .
C43A C44A 1.51(4) .
C44A C45A 1.35(4) .
O4A C27A 1.44(3) .
C27A C28A 1.53(4) .
C29A C28A 1.51(4) .
C29A C30A 1.33(4) .

loop_
_smtbx_masks_void_nr
_smtbx_masks_void_average_x
_smtbx_masks_void_average_y
_smtbx_masks_void_average_z
_smtbx_masks_void_volume
_smtbx_masks_void_count_electrons
1 0.000 -0.247 0.000 184.6 27.0
2 0.000 0.482 0.500 28.0 7.0
3 0.500 0.253 1.000 184.6 27.0
4 0.500 -0.018 0.500 28.0 7.0
